data_4309850
loop_
_publ_author_name
'Aaron A. Rachford'
'Jeffrey L. Petersen'
'Jeffrey J. Rack'

_publ_contact_author_address
;Clippinger Laboratory
Ohio University
Athens, OH 
;
_publ_contact_author_email rack@helios.phy.ohiou.edu
_publ_contact_author_name 'Jeffery J. Rack'
_publ_section_title
;
Designing Molecular Bistability in Ruthenium Dimethyl Sulfoxide Complexes
;
_journal_name_full 'Inorganic Chemistry'
_journal_page_first 8065
_journal_page_last 8075
_journal_paper_doi 10.1021/ic050778r
_journal_volume 44
_journal_year 2005
_chemical_formula_sum 'C20 H24 N3 O7.5 Ru S'
_chemical_formula_weight 559.55
_chemical_name_systematic
; 
 ? 
;
_space_group_IT_number 15
_symmetry_cell_setting monoclinic
_symmetry_space_group_name_Hall '-C 2yc'
_symmetry_space_group_name_H-M 'C 1 2/c 1'
_atom_sites_solution_hydrogens geom
_atom_sites_solution_primary direct
_atom_sites_solution_secondary difmap
_audit_creation_method SHELXL-97
_cell_angle_alpha 90.00
_cell_angle_beta 107.9020(10)
_cell_angle_gamma 90.00
_cell_formula_units_Z 8
_cell_length_a 25.9361(16)
_cell_length_b 8.7363(6)
_cell_length_c 20.6139(13)
_cell_measurement_temperature 295(2)
_cell_volume 4444.7(5)
_computing_structure_refinement 'SHELXL-97 (Sheldrick, 1997)'
_computing_structure_solution 'SHELXS-97 (Sheldrick, 1990)'
_diffrn_ambient_temperature 295(2)
_diffrn_measured_fraction_theta_full 0.966
_diffrn_measured_fraction_theta_max 0.966
_diffrn_radiation_monochromator graphite
_diffrn_radiation_source 'fine-focus sealed tube'
_diffrn_radiation_type MoK\a
_diffrn_radiation_wavelength 0.71073
_diffrn_reflns_av_R_equivalents 0.0369
_diffrn_reflns_av_sigmaI/netI 0.0547
_diffrn_reflns_limit_h_max 33
_diffrn_reflns_limit_h_min -33
_diffrn_reflns_limit_k_max 11
_diffrn_reflns_limit_k_min -11
_diffrn_reflns_limit_l_max 26
_diffrn_reflns_limit_l_min -26
_diffrn_reflns_number 13597
_diffrn_reflns_theta_full 27.53
_diffrn_reflns_theta_max 27.53
_diffrn_reflns_theta_min 2.08
_exptl_absorpt_coefficient_mu 0.849
_exptl_absorpt_correction_type empirical
_exptl_absorpt_process_details SADABS
_exptl_crystal_density_diffrn 1.672
_exptl_crystal_density_method 'not measured'
_exptl_crystal_F_000 2280
_exptl_crystal_size_max 0.36
_exptl_crystal_size_mid 0.32
_exptl_crystal_size_min 0.20
_refine_diff_density_max 0.597
_refine_diff_density_min -0.664
_refine_diff_density_rms 0.107
_refine_ls_extinction_method none
_refine_ls_goodness_of_fit_ref 1.077
_refine_ls_hydrogen_treatment mixed
_refine_ls_matrix_type full
_refine_ls_number_parameters 314
_refine_ls_number_reflns 4943
_refine_ls_number_restraints 7
_refine_ls_restrained_S_all 1.077
_refine_ls_R_factor_all 0.0414
_refine_ls_R_factor_gt 0.0378
_refine_ls_shift/su_max 0.039
_refine_ls_shift/su_mean 0.002
_refine_ls_structure_factor_coef Fsqd
_refine_ls_weighting_details 'calc w=1/[\s^2^(Fo^2^)+(0.0575P)^2^+5.8996P] where P=(Fo^2^+2Fc^2^)/3'
_refine_ls_weighting_scheme calc
_refine_ls_wR_factor_gt 0.1074
_refine_ls_wR_factor_ref 0.1132
_reflns_number_gt 4467
_reflns_number_total 4943
_reflns_threshold_expression >2sigma(I)
_cod_data_source_file ic050778rsi20050514_010055_4.cif
_cod_data_source_block ar8ccd
_cod_original_formula_sum 'C20 H24 N3 O7.50 Ru S'
_cod_database_code 4309850

loop_
_symmetry_equiv_pos_as_xyz
'x, y, z'
'-x, y, -z+1/2'
'x+1/2, y+1/2, z'
'-x+1/2, y+1/2, -z+1/2'
'-x, -y, -z'
'x, -y, z-1/2'
'-x+1/2, -y+1/2, -z'
'x+1/2, -y+1/2, z-1/2'

loop_
_atom_site_label
_atom_site_type_symbol
_atom_site_fract_x
_atom_site_fract_y
_atom_site_fract_z
_atom_site_U_iso_or_equiv
_atom_site_adp_type
_atom_site_occupancy
_atom_site_symmetry_multiplicity
_atom_site_calc_flag
_atom_site_refinement_flags
_atom_site_disorder_assembly
_atom_site_disorder_group
Ru1 Ru 0.859925(5) 0.556816(17) 0.643004(7) 0.02714(4) Uani 1 1 d . . .
S1 S 0.876339(17) 0.64837(6) 0.74789(2) 0.03072(10) Uani 1 1 d . . .
O1 O 0.84458(6) 0.46600(17) 0.54395(7) 0.0357(3) Uani 1 1 d . . .
O2 O 0.94125(6) 0.48307(19) 0.66616(7) 0.0398(4) Uani 1 1 d . . .
O3 O 0.83829(6) 0.76490(17) 0.75838(7) 0.0403(3) Uani 1 1 d . . .
O4 O 0.86833(7) 0.3581(2) 0.46070(7) 0.0521(4) Uani 1 1 d . . .
O5 O 0.99822(7) 0.3303(3) 0.63799(10) 0.0671(6) Uani 1 1 d . . .
N1 N 0.83474(6) 0.35087(19) 0.67076(8) 0.0322(4) Uani 1 1 d . . .
N2 N 0.78267(6) 0.5997(2) 0.62147(8) 0.0314(3) Uani 1 1 d . . .
N3 N 0.85648(7) 0.78033(19) 0.60409(8) 0.0341(4) Uani 1 1 d . . .
C1 C 0.86502(9) 0.2303(2) 0.69952(10) 0.0408(5) Uani 1 1 d . . .
H1 H 0.9022 0.2334 0.7068 0.049 Uiso 1 1 calc R . .
C2 C 0.84241(11) 0.1016(3) 0.71867(12) 0.0474(6) Uani 1 1 d . . .
H2 H 0.8644 0.0198 0.7392 0.057 Uiso 1 1 calc R . .
C3 C 0.78773(10) 0.0945(3) 0.70738(12) 0.0486(6) Uani 1 1 d . . .
H3 H 0.7723 0.0078 0.7199 0.058 Uiso 1 1 calc R . .
C4 C 0.75548(9) 0.2171(3) 0.67726(11) 0.0452(5) Uani 1 1 d . . .
H4 H 0.7181 0.2130 0.6686 0.054 Uiso 1 1 calc R . .
C5 C 0.77952(7) 0.3461(2) 0.66013(9) 0.0333(4) Uani 1 1 d . . .
C6 C 0.75001(8) 0.4886(2) 0.63293(9) 0.0329(4) Uani 1 1 d . . .
C7 C 0.69591(9) 0.5170(3) 0.62152(11) 0.0452(5) Uani 1 1 d . . .
H7 H 0.6735 0.4415 0.6299 0.054 Uiso 1 1 calc R . .
C8 C 0.67503(8) 0.6595(3) 0.59736(12) 0.0473(6) Uani 1 1 d . . .
H8 H 0.6385 0.6807 0.5901 0.057 Uiso 1 1 calc R . .
C9 C 0.70895(9) 0.7708(3) 0.58402(11) 0.0452(5) Uani 1 1 d . . .
H9 H 0.6953 0.8663 0.5673 0.054 Uiso 1 1 calc R . .
C10 C 0.76353(7) 0.7367(2) 0.59613(9) 0.0317(4) Uani 1 1 d . . .
C11 C 0.80509(8) 0.8370(2) 0.58374(9) 0.0335(4) Uani 1 1 d . . .
C12 C 0.79297(11) 0.9799(3) 0.55306(11) 0.0448(6) Uani 1 1 d . . .
H12 H 0.7575 1.0156 0.5388 0.054 Uiso 1 1 calc R . .
C13 C 0.83434(13) 1.0676(3) 0.54410(12) 0.0521(7) Uani 1 1 d . . .
H13 H 0.8272 1.1633 0.5235 0.063 Uiso 1 1 calc R . .
C14 C 0.88622(11) 1.0119(3) 0.56590(12) 0.0518(6) Uani 1 1 d . . .
H14 H 0.9147 1.0705 0.5609 0.062 Uiso 1 1 calc R . .
C15 C 0.89597(9) 0.8683(3) 0.59535(11) 0.0421(5) Uani 1 1 d . . .
H15 H 0.9313 0.8315 0.6096 0.051 Uiso 1 1 calc R . .
C16 C 0.88046(8) 0.4293(2) 0.51517(10) 0.0344(5) Uani 1 1 d . . .
C17 C 0.93878(9) 0.4774(3) 0.54923(11) 0.0455(5) Uani 1 1 d . . .
H17A H 0.9612 0.4360 0.5235 0.055 Uiso 1 1 calc R . .
H17B H 0.9411 0.5881 0.5479 0.055 Uiso 1 1 calc R . .
C18 C 0.96094(8) 0.4249(3) 0.62214(12) 0.0416(5) Uani 1 1 d . . .
C19 C 0.94296(9) 0.7253(3) 0.77914(12) 0.0531(6) Uani 1 1 d . . .
H19A H 0.9497 0.7587 0.8254 0.080 Uiso 1 1 calc R . .
H19B H 0.9463 0.8107 0.7514 0.080 Uiso 1 1 calc R . .
H19C H 0.9688 0.6480 0.7775 0.080 Uiso 1 1 calc R . .
C20 C 0.88073(11) 0.5060(3) 0.81155(11) 0.0496(6) Uani 1 1 d . . .
H20A H 0.8461 0.4577 0.8034 0.074 Uiso 1 1 calc R . .
H20B H 0.8913 0.5532 0.8557 0.074 Uiso 1 1 calc R . .
H20C H 0.9072 0.4306 0.8097 0.074 Uiso 1 1 calc R . .
O6 O 0.03980(9) 0.1674(3) 0.55045(13) 0.0858(7) Uani 1 1 d D . .
H6A H 0.0242(9) 0.218(4) 0.5765(13) 0.129 Uiso 1 1 d D . .
H6B H 0.044(2) 0.0688(18) 0.564(2) 0.129 Uiso 1 1 d D . .
O7 O 0.94914(10) 0.1588(3) 0.43586(10) 0.0828(7) Uani 1 1 d D . .
H7A H 0.9215(7) 0.211(4) 0.4419(18) 0.124 Uiso 1 1 d D . .
H7B H 0.9803(8) 0.173(5) 0.4679(14) 0.124 Uiso 1 1 d D . .
O8 O 0.0000 0.1220(5) 0.7500 0.0979(13) Uani 1 2 d SD . .
H8A H 0.001(2) 0.190(3) 0.7169(13) 0.147 Uiso 0.50 1 d PD . .
H8B H -0.001(2) 0.188(4) 0.7836(13) 0.147 Uiso 0.50 1 d PD . .

loop_
_atom_site_aniso_label
_atom_site_aniso_U_11
_atom_site_aniso_U_22
_atom_site_aniso_U_33
_atom_site_aniso_U_23
_atom_site_aniso_U_13
_atom_site_aniso_U_12
Ru1 0.02658(7) 0.02696(8) 0.02966(7) 0.00241(5) 0.01128(6) 0.00184(5)
S1 0.03142(19) 0.0310(2) 0.03208(18) 0.00092(17) 0.01327(15) 0.00438(17)
O1 0.0356(7) 0.0383(7) 0.0332(6) -0.0010(5) 0.0105(5) 0.0021(6)
O2 0.0282(6) 0.0496(8) 0.0407(7) -0.0065(6) 0.0094(5) 0.0048(6)
O3 0.0413(6) 0.0364(7) 0.0490(7) 0.0009(6) 0.0225(5) 0.0104(6)
O4 0.0632(9) 0.0599(10) 0.0374(7) -0.0081(7) 0.0217(6) -0.0014(8)
O5 0.0477(9) 0.0840(13) 0.0645(10) -0.0172(9) 0.0100(8) 0.0269(9)
N1 0.0364(7) 0.0291(8) 0.0328(7) 0.0014(6) 0.0134(6) 0.0000(6)
N2 0.0359(7) 0.0294(7) 0.0311(7) 0.0030(6) 0.0136(6) 0.0047(7)
N3 0.0432(8) 0.0292(8) 0.0325(7) 0.0007(6) 0.0155(6) -0.0023(7)
C1 0.0528(10) 0.0302(10) 0.0430(9) 0.0030(8) 0.0200(8) 0.0092(9)
C2 0.0702(14) 0.0279(9) 0.0459(10) 0.0051(9) 0.0204(10) 0.0056(10)
C3 0.0673(13) 0.0367(11) 0.0495(10) 0.0031(9) 0.0291(9) -0.0074(11)
C4 0.0541(10) 0.0391(11) 0.0504(10) -0.0006(9) 0.0278(8) -0.0084(9)
C5 0.0318(8) 0.0370(10) 0.0340(8) -0.0004(7) 0.0146(6) -0.0015(8)
C6 0.0330(8) 0.0358(10) 0.0319(8) -0.0001(8) 0.0128(7) 0.0002(8)
C7 0.0414(10) 0.0534(13) 0.0441(10) -0.0014(10) 0.0179(8) -0.0016(10)
C8 0.0261(8) 0.0643(15) 0.0506(11) -0.0024(11) 0.0105(8) 0.0088(10)
C9 0.0420(10) 0.0469(12) 0.0447(10) 0.0022(9) 0.0101(8) 0.0146(10)
C10 0.0285(8) 0.0352(9) 0.0295(8) 0.0005(7) 0.0059(6) 0.0054(7)
C11 0.0393(9) 0.0304(9) 0.0286(8) -0.0011(7) 0.0072(7) 0.0022(8)
C12 0.0661(13) 0.0329(10) 0.0338(9) 0.0026(8) 0.0129(9) 0.0067(10)
C13 0.0856(18) 0.0298(11) 0.0414(11) 0.0061(8) 0.0203(11) 0.0000(11)
C14 0.0707(14) 0.0403(12) 0.0503(11) 0.0030(10) 0.0272(10) -0.0138(11)
C15 0.0491(10) 0.0367(11) 0.0443(9) -0.0004(9) 0.0201(8) -0.0079(9)
C16 0.0372(9) 0.0341(10) 0.0328(8) 0.0053(7) 0.0119(7) 0.0008(8)
C17 0.0456(10) 0.0482(12) 0.0526(10) -0.0033(9) 0.0294(8) -0.0063(10)
C18 0.0270(9) 0.0470(12) 0.0515(11) -0.0132(9) 0.0130(8) -0.0036(8)
C19 0.0413(10) 0.0726(16) 0.0475(10) -0.0159(11) 0.0166(8) -0.0091(11)
C20 0.0749(15) 0.0418(12) 0.0324(9) 0.0070(9) 0.0169(9) 0.0111(12)
O6 0.0634(11) 0.0942(16) 0.1074(14) -0.0354(13) 0.0373(10) 0.0066(12)
O7 0.1064(15) 0.0897(16) 0.0554(10) 0.0044(10) 0.0292(10) 0.0320(13)
O8 0.071(2) 0.118(3) 0.097(2) 0.000 0.0138(19) 0.000

loop_
_atom_type_symbol
_atom_type_description
_atom_type_scat_dispersion_real
_atom_type_scat_dispersion_imag
_atom_type_scat_source
C C 0.0033 0.0016 'International Tables Vol C Tables 4.2.6.8 and 6.1.1.4'
H H 0.0000 0.0000 'International Tables Vol C Tables 4.2.6.8 and 6.1.1.4'
N N 0.0061 0.0033 'International Tables Vol C Tables 4.2.6.8 and 6.1.1.4'
O O 0.0106 0.0060 'International Tables Vol C Tables 4.2.6.8 and 6.1.1.4'
S S 0.1246 0.1234 'International Tables Vol C Tables 4.2.6.8 and 6.1.1.4'
Ru Ru -1.2594 0.8363 'International Tables Vol C Tables 4.2.6.8 and 6.1.1.4'

loop_
_geom_angle_atom_site_label_1
_geom_angle_atom_site_label_2
_geom_angle_atom_site_label_3
_geom_angle
_geom_angle_site_symmetry_1
_geom_angle_site_symmetry_3
_geom_angle_publ_flag
N2 Ru1 N1 80.76(7) . . ?
N2 Ru1 N3 79.31(7) . . ?
N1 Ru1 N3 160.01(6) . . ?
N2 Ru1 O1 88.68(6) . . ?
N1 Ru1 O1 87.63(6) . . ?
N3 Ru1 O1 90.39(6) . . ?
N2 Ru1 O2 173.34(7) . . ?
N1 Ru1 O2 92.91(6) . . ?
N3 Ru1 O2 106.95(7) . . ?
O1 Ru1 O2 88.99(6) . . ?
N2 Ru1 S1 91.63(5) . . ?
N1 Ru1 S1 91.52(4) . . ?
N3 Ru1 S1 90.57(4) . . ?
O1 Ru1 S1 179.04(4) . . ?
O2 Ru1 S1 90.60(4) . . ?
O3 S1 C19 107.72(11) . . ?
O3 S1 C20 105.46(11) . . ?
C19 S1 C20 99.29(13) . . ?
O3 S1 Ru1 116.96(6) . . ?
C19 S1 Ru1 111.27(8) . . ?
C20 S1 Ru1 114.48(8) . . ?
C16 O1 Ru1 126.20(12) . . ?
C18 O2 Ru1 123.39(13) . . ?
C1 N1 C5 119.03(18) . . ?
C1 N1 Ru1 128.25(14) . . ?
C5 N1 Ru1 112.64(13) . . ?
C10 N2 C6 122.09(17) . . ?
C10 N2 Ru1 119.50(13) . . ?
C6 N2 Ru1 118.41(13) . . ?
C15 N3 C11 117.89(18) . . ?
C15 N3 Ru1 129.87(15) . . ?
C11 N3 Ru1 112.20(13) . . ?
N1 C1 C2 121.6(2) . . ?
C3 C2 C1 119.9(2) . . ?
C2 C3 C4 119.6(2) . . ?
C3 C4 C5 119.1(2) . . ?
N1 C5 C4 120.66(19) . . ?
N1 C5 C6 115.18(17) . . ?
C4 C5 C6 124.10(18) . . ?
N2 C6 C7 120.1(2) . . ?
N2 C6 C5 112.99(16) . . ?
C7 C6 C5 126.9(2) . . ?
C6 C7 C8 119.3(2) . . ?
C7 C8 C9 119.7(2) . . ?
C10 C9 C8 118.9(2) . . ?
N2 C10 C9 119.75(19) . . ?
N2 C10 C11 113.35(16) . . ?
C9 C10 C11 126.90(19) . . ?
N3 C11 C12 122.0(2) . . ?
N3 C11 C10 115.48(17) . . ?
C12 C11 C10 122.55(19) . . ?
C13 C12 C11 118.9(2) . . ?
C14 C13 C12 119.1(2) . . ?
C13 C14 C15 119.6(2) . . ?
N3 C15 C14 122.5(2) . . ?
O4 C16 O1 121.66(19) . . ?
O4 C16 C17 119.9(2) . . ?
O1 C16 C17 118.44(18) . . ?
C18 C17 C16 113.44(19) . . ?
O5 C18 O2 122.0(2) . . ?
O5 C18 C17 119.6(2) . . ?
O2 C18 C17 118.4(2) . . ?

loop_
_geom_bond_atom_site_label_1
_geom_bond_atom_site_label_2
_geom_bond_distance
_geom_bond_site_symmetry_2
_geom_bond_publ_flag
Ru1 N2 1.9508(16) . ?
Ru1 N1 2.0544(17) . ?
Ru1 N3 2.1025(17) . ?
Ru1 O1 2.1113(14) . ?
Ru1 O2 2.1148(14) . ?
Ru1 S1 2.2203(5) . ?
S1 O3 1.4793(15) . ?
S1 C19 1.780(2) . ?
S1 C20 1.786(2) . ?
O1 C16 1.289(3) . ?
O2 C18 1.276(3) . ?
O4 C16 1.237(3) . ?
O5 C18 1.237(3) . ?
N1 C1 1.338(3) . ?
N1 C5 1.382(2) . ?
N2 C10 1.339(3) . ?
N2 C6 1.356(3) . ?
N3 C15 1.336(3) . ?
N3 C11 1.362(3) . ?
C1 C2 1.381(3) . ?
C2 C3 1.366(4) . ?
C3 C4 1.383(3) . ?
C4 C5 1.385(3) . ?
C5 C6 1.479(3) . ?
C6 C7 1.372(3) . ?
C7 C8 1.388(4) . ?
C8 C9 1.394(4) . ?
C9 C10 1.392(3) . ?
C10 C11 1.471(3) . ?
C11 C12 1.391(3) . ?
C12 C13 1.376(4) . ?
C13 C14 1.370(4) . ?
C14 C15 1.383(3) . ?
C16 C17 1.518(3) . ?
C17 C18 1.506(3) . ?
